data_7115678
loop_
_publ_author_name
'Anup Bhunia'
'Trinadh Kaicharla'
'Digvijay Porwal'
'Rajesh G. Gonnade'
'Akkattu T. Biju'

_publ_section_title
;
 Multicomponent reactions involving phosphines, arynes and aldehydes
;
_journal_name_full Chem.Commun.
_journal_page_first 11389
_journal_paper_doi 10.1039/C4cc05420B
_journal_volume 50
_journal_year 2014
_chemical_formula_moiety 'C31 H24 Cl O P'
_chemical_formula_sum 'C31 H24 Cl O P'
_chemical_formula_weight 478.92
_chemical_name_systematic
; 
 ? 
;
_space_group_IT_number 2
_symmetry_cell_setting triclinic
_symmetry_space_group_name_Hall '-P 1'
_symmetry_space_group_name_H-M 'P -1'
_atom_sites_solution_hydrogens geom
_atom_sites_solution_primary direct
_atom_sites_solution_secondary difmap
_audit_creation_method SHELXL-97
_cell_angle_alpha 78.641(3)
_cell_angle_beta 75.556(3)
_cell_angle_gamma 73.465(3)
_cell_formula_units_Z 4
_cell_length_a 10.1588(6)
_cell_length_b 13.9351(8)
_cell_length_c 18.4004(10)
_cell_measurement_reflns_used 6428
_cell_measurement_temperature 120(2)
_cell_measurement_theta_max 26.50
_cell_measurement_theta_min 2.31
_cell_volume 2395.8(2)
_computing_cell_refinement 'Bruker SAINT'
_computing_data_collection 'Bruker APEX2'
_computing_data_reduction 'Bruker SAINT'
_computing_molecular_graphics 'Bruker SHELXTL'
_computing_publication_material 'Bruker SHELXTL'
_computing_structure_refinement 'SHELXL-97 (Sheldrick, 2008)'
_computing_structure_solution 'SHELXS-97 (Sheldrick, 2008)'
_diffrn_ambient_temperature 120(2)
_diffrn_measured_fraction_theta_full 0.845
_diffrn_measured_fraction_theta_max 0.845
_diffrn_measurement_device_type 'Bruker APEX-II CCD'
_diffrn_measurement_method '\f and \w scans'
_diffrn_radiation_monochromator graphite
_diffrn_radiation_source 'fine-focus sealed tube'
_diffrn_radiation_type MoK\a
_diffrn_radiation_wavelength 0.71073
_diffrn_reflns_av_R_equivalents 0.0496
_diffrn_reflns_av_sigmaI/netI 0.0643
_diffrn_reflns_limit_h_max 11
_diffrn_reflns_limit_h_min -11
_diffrn_reflns_limit_k_max 16
_diffrn_reflns_limit_k_min -16
_diffrn_reflns_limit_l_max 21
_diffrn_reflns_limit_l_min -21
_diffrn_reflns_number 24693
_diffrn_reflns_theta_full 25.00
_diffrn_reflns_theta_max 25.00
_diffrn_reflns_theta_min 1.54
_exptl_absorpt_coefficient_mu 0.249
_exptl_absorpt_correction_T_max 0.9803
_exptl_absorpt_correction_T_min 0.9335
_exptl_absorpt_correction_type multi-scan
_exptl_absorpt_process_details 'Bruker SADABS'
_exptl_crystal_colour colourless
_exptl_crystal_density_diffrn 1.328
_exptl_crystal_density_method 'not measured'
_exptl_crystal_description plate
_exptl_crystal_F_000 1000
_exptl_crystal_size_max 0.28
_exptl_crystal_size_mid 0.27
_exptl_crystal_size_min 0.08
_refine_diff_density_max 0.397
_refine_diff_density_min -0.368
_refine_diff_density_rms 0.078
_refine_ls_extinction_method none
_refine_ls_goodness_of_fit_ref 1.349
_refine_ls_hydrogen_treatment constr
_refine_ls_matrix_type full
_refine_ls_number_parameters 613
_refine_ls_number_reflns 7127
_refine_ls_number_restraints 0
_refine_ls_restrained_S_all 1.349
_refine_ls_R_factor_all 0.1171
_refine_ls_R_factor_gt 0.1043
_refine_ls_shift/su_max 0.000
_refine_ls_shift/su_mean 0.000
_refine_ls_structure_factor_coef Fsqd
_refine_ls_weighting_details 'calc w=1/[\s^2^(Fo^2^)+(0.0000P)^2^+9.5821P] where P=(Fo^2^+2Fc^2^)/3'
_refine_ls_weighting_scheme calc
_refine_ls_wR_factor_gt 0.1620
_refine_ls_wR_factor_ref 0.1665
_reflns_number_gt 6406
_reflns_number_total 7127
_reflns_threshold_expression >2sigma(I)
_cod_data_source_file c4cc05420b2.cif
_cod_data_source_block abb_af_87
_cod_original_sg_symbol_H-M P-1
_cod_database_code 7115678

loop_
_symmetry_equiv_pos_as_xyz
'x, y, z'
'-x, -y, -z'

loop_
_atom_site_label
_atom_site_type_symbol
_atom_site_fract_x
_atom_site_fract_y
_atom_site_fract_z
_atom_site_U_iso_or_equiv
_atom_site_adp_type
_atom_site_occupancy
_atom_site_symmetry_multiplicity
_atom_site_calc_flag
_atom_site_refinement_flags
Cl1 Cl 0.29880(19) 0.66527(11) 0.33258(10) 0.0363(4) Uani 1 1 d .
P1 P 0.37790(15) 0.06499(10) 0.33343(8) 0.0121(3) Uani 1 1 d .
O1 O 0.3289(4) 0.1913(3) 0.2828(2) 0.0176(9) Uani 1 1 d .
C1 C 0.4319(6) 0.2447(4) 0.2532(3) 0.0184(13) Uani 1 1 d .
H1 H 0.4565 0.2462 0.1969 0.022 Uiso 1 1 calc R
C2 C 0.5603(6) 0.1860(4) 0.2851(3) 0.0118(12) Uani 1 1 d .
C3 C 0.5469(5) 0.0939(4) 0.3281(3) 0.0095(12) Uani 1 1 d .
C4 C 0.6557(6) 0.0343(4) 0.3631(3) 0.0155(13) Uani 1 1 d .
H4 H 0.6478 -0.0286 0.3928 0.019 Uiso 1 1 calc R
C5 C 0.7753(6) 0.0680(4) 0.3539(3) 0.0179(13) Uani 1 1 d .
H5 H 0.8499 0.0274 0.3773 0.021 Uiso 1 1 calc R
C6 C 0.7883(6) 0.1593(4) 0.3115(3) 0.0205(14) Uani 1 1 d .
H6 H 0.8709 0.1815 0.3061 0.025 Uiso 1 1 calc R
C7 C 0.6807(6) 0.2183(4) 0.2768(3) 0.0170(13) Uani 1 1 d .
H7 H 0.6894 0.2812 0.2473 0.020 Uiso 1 1 calc R
C8 C 0.3869(6) 0.3518(4) 0.2707(3) 0.0159(13) Uani 1 1 d .
C9 C 0.4343(6) 0.4277(4) 0.2194(3) 0.0178(13) Uani 1 1 d .
H9 H 0.4874 0.4133 0.1707 0.021 Uiso 1 1 calc R
C10 C 0.4058(6) 0.5236(4) 0.2376(3) 0.0204(14) Uani 1 1 d .
H10 H 0.4374 0.5755 0.2015 0.024 Uiso 1 1 calc R
C11 C 0.3313(7) 0.5435(4) 0.3085(3) 0.0235(15) Uani 1 1 d .
C12 C 0.2793(6) 0.4705(4) 0.3604(3) 0.0253(15) Uani 1 1 d .
H12 H 0.2244 0.4861 0.4085 0.030 Uiso 1 1 calc R
C13 C 0.3078(6) 0.3745(4) 0.3416(3) 0.0226(14) Uani 1 1 d .
H13 H 0.2732 0.3235 0.3773 0.027 Uiso 1 1 calc R
C14 C 0.2342(6) 0.1105(4) 0.4103(3) 0.0144(13) Uani 1 1 d .
C15 C 0.2628(6) 0.1423(4) 0.4706(3) 0.0186(13) Uani 1 1 d .
H15 H 0.3573 0.1361 0.4728 0.022 Uiso 1 1 calc R
C16 C 0.1551(6) 0.1827(4) 0.5272(3) 0.0223(14) Uani 1 1 d .
H16 H 0.1756 0.2040 0.5682 0.027 Uiso 1 1 calc R
C17 C 0.0175(6) 0.1920(5) 0.5240(4) 0.0287(16) Uani 1 1 d .
H17 H -0.0566 0.2200 0.5627 0.034 Uiso 1 1 calc R
C18 C -0.0124(7) 0.1609(5) 0.4649(4) 0.0374(18) Uani 1 1 d .
H18 H -0.1072 0.1670 0.4633 0.045 Uiso 1 1 calc R
C19 C 0.0944(6) 0.1209(5) 0.4081(3) 0.0270(15) Uani 1 1 d .
H19 H 0.0726 0.1003 0.3671 0.032 Uiso 1 1 calc R
C20 C 0.4328(6) -0.0711(4) 0.3820(3) 0.0130(12) Uani 1 1 d .
C21 C 0.3799(6) -0.1055(4) 0.4555(3) 0.0184(13) Uani 1 1 d .
H21 H 0.3074 -0.0606 0.4851 0.022 Uiso 1 1 calc R
C22 C 0.4292(6) -0.2044(4) 0.4882(3) 0.0207(14) Uani 1 1 d .
H22 H 0.3884 -0.2263 0.5389 0.025 Uiso 1 1 calc R
C23 C 0.5374(6) -0.2706(4) 0.4470(3) 0.0230(15) Uani 1 1 d .
H23 H 0.5734 -0.3375 0.4695 0.028 Uiso 1 1 calc R
C24 C 0.5918(6) -0.2378(4) 0.3730(3) 0.0205(14) Uani 1 1 d .
H24 H 0.6651 -0.2827 0.3438 0.025 Uiso 1 1 calc R
C25 C 0.5407(6) -0.1401(4) 0.3407(3) 0.0168(13) Uani 1 1 d .
H25 H 0.5794 -0.1191 0.2894 0.020 Uiso 1 1 calc R
C26 C 0.3289(6) 0.0196(4) 0.2582(3) 0.0145(13) Uani 1 1 d .
C27 C 0.2380(6) -0.0427(4) 0.2778(3) 0.0210(14) Uani 1 1 d .
H27 H 0.2069 -0.0662 0.3296 0.025 Uiso 1 1 calc R
C28 C 0.1918(7) -0.0713(4) 0.2226(4) 0.0269(15) Uani 1 1 d .
H28 H 0.1262 -0.1119 0.2368 0.032 Uiso 1 1 calc R
C29 C 0.2403(7) -0.0412(4) 0.1478(3) 0.0281(16) Uani 1 1 d .
H29 H 0.2078 -0.0606 0.1101 0.034 Uiso 1 1 calc R
C30 C 0.3363(7) 0.0172(4) 0.1267(3) 0.0293(16) Uani 1 1 d .
H30 H 0.3731 0.0353 0.0746 0.035 Uiso 1 1 calc R
C31 C 0.3788(6) 0.0494(4) 0.1819(3) 0.0218(14) Uani 1 1 d .
H31 H 0.4421 0.0917 0.1675 0.026 Uiso 1 1 calc R
Cl1' Cl 0.71219(18) 1.12423(11) 0.05234(8) 0.0289(4) Uani 1 1 d .
P1' P 0.91564(15) 0.55707(10) 0.19393(8) 0.0118(3) Uani 1 1 d .
O1' O 0.9127(4) 0.6634(3) 0.23558(19) 0.0160(9) Uani 1 1 d .
C1' C 1.0095(6) 0.7210(4) 0.1993(3) 0.0181(13) Uani 1 1 d .
H1' H 1.0528 0.7336 0.2385 0.022 Uiso 1 1 calc R
C2' C 1.1233(6) 0.6559(4) 0.1464(3) 0.0159(13) Uani 1 1 d .
C3' C 1.0930(6) 0.5681(4) 0.1398(3) 0.0134(12) Uani 1 1 d .
C4' C 1.1849(6) 0.5054(4) 0.0885(3) 0.0174(13) Uani 1 1 d .
H4' H 1.1647 0.4453 0.0825 0.021 Uiso 1 1 calc R
C5' C 1.3073(6) 0.5322(4) 0.0460(3) 0.0187(14) Uani 1 1 d .
H5' H 1.3712 0.4894 0.0116 0.022 Uiso 1 1 calc R
C6' C 1.3355(6) 0.6197(4) 0.0538(3) 0.0196(14) Uani 1 1 d .
H6' H 1.4188 0.6371 0.0245 0.024 Uiso 1 1 calc R
C7' C 1.2449(6) 0.6825(4) 0.1032(3) 0.0229(14) Uani 1 1 d .
H7' H 1.2646 0.7433 0.1081 0.028 Uiso 1 1 calc R
C8' C 0.9393(6) 0.8225(4) 0.1602(3) 0.0120(12) Uani 1 1 d .
C9' C 0.9402(6) 0.8402(4) 0.0827(3) 0.0217(14) Uani 1 1 d .
H9' H 0.9903 0.7884 0.0523 0.026 Uiso 1 1 calc R
C10' C 0.8696(7) 0.9319(4) 0.0496(3) 0.0239(15) Uani 1 1 d .
H10' H 0.8689 0.9430 -0.0030 0.029 Uiso 1 1 calc R
C11' C 0.8002(6) 1.0066(4) 0.0945(3) 0.0198(14) Uani 1 1 d .
C12' C 0.7980(6) 0.9922(4) 0.1706(3) 0.0235(15) Uani 1 1 d .
H12' H 0.7491 1.0448 0.2005 0.028 Uiso 1 1 calc R
C13' C 0.8685(6) 0.8993(4) 0.2033(3) 0.0201(14) Uani 1 1 d .
H13' H 0.8680 0.8886 0.2560 0.024 Uiso 1 1 calc R
C14' C 0.7820(6) 0.6339(4) 0.1416(3) 0.0154(13) Uani 1 1 d .
C15' C 0.8117(6) 0.6496(4) 0.0630(3) 0.0164(13) Uani 1 1 d .
H15' H 0.8989 0.6144 0.0359 0.020 Uiso 1 1 calc R
C16' C 0.7146(6) 0.7167(4) 0.0239(3) 0.0204(14) Uani 1 1 d .
H16' H 0.7350 0.7260 -0.0299 0.024 Uiso 1 1 calc R
C17' C 0.5880(6) 0.7702(4) 0.0627(3) 0.0205(14) Uani 1 1 d .
H17' H 0.5225 0.8172 0.0359 0.025 Uiso 1 1 calc R
C18' C 0.5589(6) 0.7539(4) 0.1409(3) 0.0195(14) Uani 1 1 d .
H18' H 0.4722 0.7897 0.1681 0.023 Uiso 1 1 calc R
C19' C 0.6532(6) 0.6871(4) 0.1796(3) 0.0160(13) Uani 1 1 d .
H19' H 0.6308 0.6766 0.2334 0.019 Uiso 1 1 calc R
C20' C 0.8472(6) 0.5071(4) 0.2927(3) 0.0132(12) Uani 1 1 d .
C21' C 0.7267(6) 0.4720(4) 0.3092(3) 0.0170(13) Uani 1 1 d .
H21' H 0.6810 0.4738 0.2696 0.020 Uiso 1 1 calc R
C22' C 0.6725(7) 0.4347(4) 0.3822(3) 0.0243(15) Uani 1 1 d .
H22' H 0.5872 0.4143 0.3931 0.029 Uiso 1 1 calc R
C23' C 0.7417(7) 0.4268(5) 0.4394(3) 0.0325(17) Uani 1 1 d .
H23' H 0.7062 0.3988 0.4895 0.039 Uiso 1 1 calc R
C24' C 0.8627(7) 0.4600(5) 0.4237(4) 0.0360(18) Uani 1 1 d .
H24' H 0.9113 0.4541 0.4629 0.043 Uiso 1 1 calc R
C25' C 0.9134(7) 0.5017(4) 0.3510(3) 0.0238(15) Uani 1 1 d .
H25' H 0.9947 0.5270 0.3411 0.029 Uiso 1 1 calc R
C26' C 0.9344(6) 0.4288(4) 0.1634(3) 0.0156(13) Uani 1 1 d .
C27' C 0.8623(6) 0.4097(4) 0.1160(3) 0.0164(13) Uani 1 1 d .
H27' H 0.7958 0.4637 0.0947 0.020 Uiso 1 1 calc R
C28' C 0.8849(6) 0.3126(4) 0.0985(3) 0.0216(14) Uani 1 1 d .
H28' H 0.8344 0.3016 0.0652 0.026 Uiso 1 1 calc R
C29' C 0.9792(7) 0.2327(5) 0.1289(3) 0.0260(15) Uani 1 1 d .
H29' H 0.9936 0.1665 0.1173 0.031 Uiso 1 1 calc R
C30' C 1.0531(6) 0.2504(4) 0.1768(3) 0.0227(14) Uani 1 1 d .
H30' H 1.1202 0.1962 0.1974 0.027 Uiso 1 1 calc R
C31' C 1.0298(6) 0.3461(4) 0.1947(3) 0.0162(13) Uani 1 1 d .
H31' H 1.0791 0.3564 0.2289 0.019 Uiso 1 1 calc R

loop_
_atom_site_aniso_label
_atom_site_aniso_U_11
_atom_site_aniso_U_22
_atom_site_aniso_U_33
_atom_site_aniso_U_23
_atom_site_aniso_U_13
_atom_site_aniso_U_12
Cl1 0.0418(11) 0.0179(8) 0.0492(10) -0.0131(7) -0.0087(9) -0.0022(8)
P1 0.0121(9) 0.0113(7) 0.0139(7) -0.0011(6) -0.0061(6) -0.0021(6)
O1 0.018(2) 0.013(2) 0.025(2) 0.0047(17) -0.0145(18) -0.0053(18)
C1 0.020(4) 0.015(3) 0.019(3) 0.001(2) -0.005(3) -0.005(3)
C2 0.013(3) 0.005(3) 0.015(3) -0.003(2) -0.004(2) 0.003(2)
C3 0.008(3) 0.011(3) 0.011(3) -0.010(2) -0.001(2) 0.000(2)
C4 0.014(3) 0.019(3) 0.013(3) -0.006(2) 0.001(3) -0.004(3)
C5 0.014(3) 0.023(3) 0.018(3) 0.001(3) -0.010(3) -0.002(3)
C6 0.010(3) 0.029(4) 0.024(3) -0.002(3) -0.003(3) -0.008(3)
C7 0.019(4) 0.015(3) 0.014(3) 0.000(2) 0.001(3) -0.005(3)
C8 0.010(3) 0.017(3) 0.021(3) 0.000(2) -0.011(3) 0.000(3)
C9 0.016(4) 0.022(3) 0.016(3) -0.001(3) -0.006(3) -0.003(3)
C10 0.018(4) 0.023(3) 0.023(3) 0.001(3) -0.012(3) -0.005(3)
C11 0.027(4) 0.015(3) 0.030(4) -0.005(3) -0.014(3) 0.001(3)
C12 0.022(4) 0.024(4) 0.024(3) -0.008(3) 0.000(3) 0.002(3)
C13 0.024(4) 0.014(3) 0.025(3) -0.002(3) -0.001(3) -0.003(3)
C14 0.013(3) 0.011(3) 0.018(3) 0.003(2) -0.006(3) -0.002(3)
C15 0.011(3) 0.023(3) 0.022(3) -0.002(3) -0.008(3) 0.000(3)
C16 0.027(4) 0.022(3) 0.018(3) -0.007(3) 0.000(3) -0.007(3)
C17 0.012(4) 0.029(4) 0.035(4) -0.010(3) 0.010(3) 0.003(3)
C18 0.014(4) 0.039(4) 0.060(5) -0.025(4) -0.012(4) 0.008(3)
C19 0.020(4) 0.040(4) 0.026(3) -0.018(3) -0.003(3) -0.007(3)
C20 0.016(3) 0.008(3) 0.020(3) -0.006(2) -0.008(3) -0.003(3)
C21 0.022(4) 0.016(3) 0.015(3) -0.002(2) -0.004(3) -0.002(3)
C22 0.019(4) 0.023(3) 0.020(3) 0.002(3) -0.003(3) -0.008(3)
C23 0.029(4) 0.016(3) 0.026(3) 0.004(3) -0.013(3) -0.005(3)
C24 0.020(4) 0.014(3) 0.028(3) -0.007(3) -0.010(3) 0.002(3)
C25 0.022(4) 0.017(3) 0.013(3) -0.004(2) -0.005(3) -0.005(3)
C26 0.017(3) 0.007(3) 0.021(3) -0.005(2) -0.013(3) 0.006(3)
C27 0.022(4) 0.019(3) 0.023(3) -0.003(3) -0.008(3) -0.003(3)
C28 0.023(4) 0.023(3) 0.042(4) -0.006(3) -0.021(3) -0.002(3)
C29 0.044(5) 0.016(3) 0.031(4) -0.011(3) -0.030(3) 0.007(3)
C30 0.043(5) 0.018(3) 0.019(3) -0.003(3) -0.015(3) 0.012(3)
C31 0.022(4) 0.022(3) 0.020(3) -0.002(3) -0.005(3) -0.003(3)
Cl1' 0.0373(11) 0.0163(8) 0.0278(8) 0.0005(6) -0.0100(8) 0.0023(7)
P1' 0.0124(9) 0.0113(7) 0.0118(7) -0.0022(6) -0.0038(6) -0.0015(6)
O1' 0.017(2) 0.015(2) 0.0150(19) -0.0028(16) -0.0012(17) -0.0034(18)
C1' 0.020(4) 0.017(3) 0.021(3) -0.004(2) -0.010(3) -0.004(3)
C2' 0.014(3) 0.014(3) 0.019(3) 0.001(2) -0.011(3) 0.002(3)
C3' 0.015(3) 0.016(3) 0.008(3) 0.002(2) -0.004(2) -0.003(3)
C4' 0.016(4) 0.017(3) 0.019(3) -0.003(2) -0.007(3) 0.000(3)
C5' 0.013(4) 0.024(3) 0.017(3) -0.005(3) -0.001(3) 0.000(3)
C6' 0.007(3) 0.022(3) 0.025(3) 0.006(3) 0.000(3) -0.005(3)
C7' 0.019(4) 0.021(3) 0.030(3) 0.001(3) -0.013(3) -0.003(3)
C8' 0.006(3) 0.013(3) 0.018(3) -0.002(2) -0.001(2) -0.005(2)
C9' 0.027(4) 0.018(3) 0.020(3) -0.006(3) -0.003(3) -0.005(3)
C10' 0.041(4) 0.015(3) 0.019(3) 0.003(3) -0.015(3) -0.009(3)
C11' 0.019(4) 0.008(3) 0.031(3) -0.001(3) 0.001(3) -0.007(3)
C12' 0.026(4) 0.018(3) 0.022(3) -0.010(3) 0.004(3) -0.002(3)
C13' 0.022(4) 0.020(3) 0.016(3) -0.001(3) -0.003(3) -0.003(3)
C14' 0.016(4) 0.017(3) 0.018(3) -0.004(2) -0.008(3) -0.005(3)
C15' 0.022(4) 0.010(3) 0.016(3) -0.006(2) -0.001(3) -0.001(3)
C16' 0.029(4) 0.019(3) 0.013(3) -0.001(3) -0.006(3) -0.007(3)
C17' 0.026(4) 0.007(3) 0.028(3) 0.002(3) -0.014(3) 0.001(3)
C18' 0.010(3) 0.017(3) 0.027(3) -0.001(3) -0.005(3) 0.004(3)
C19' 0.018(4) 0.013(3) 0.016(3) -0.004(2) -0.004(3) 0.000(3)
C20' 0.014(3) 0.007(3) 0.010(3) 0.003(2) 0.001(2) 0.005(2)
C21' 0.016(4) 0.015(3) 0.017(3) -0.002(2) -0.003(3) 0.000(3)
C22' 0.023(4) 0.021(3) 0.025(3) 0.001(3) 0.003(3) -0.010(3)
C23' 0.050(5) 0.025(4) 0.017(3) 0.008(3) -0.001(3) -0.013(4)
C24' 0.041(5) 0.044(4) 0.026(4) 0.005(3) -0.020(3) -0.011(4)
C25' 0.027(4) 0.028(4) 0.018(3) 0.004(3) -0.009(3) -0.012(3)
C26' 0.016(3) 0.015(3) 0.019(3) -0.007(2) -0.005(3) -0.005(3)
C27' 0.019(4) 0.014(3) 0.014(3) -0.006(2) 0.000(3) 0.001(3)
C28' 0.029(4) 0.027(4) 0.012(3) -0.001(3) -0.001(3) -0.016(3)
C29' 0.039(4) 0.020(3) 0.016(3) 0.000(3) 0.001(3) -0.011(3)
C30' 0.022(4) 0.015(3) 0.021(3) 0.003(3) 0.000(3) 0.004(3)
C31' 0.010(3) 0.017(3) 0.022(3) -0.007(2) 0.001(3) -0.004(3)

loop_
_atom_type_symbol
_atom_type_description
_atom_type_scat_dispersion_real
_atom_type_scat_dispersion_imag
_atom_type_scat_source
C C 0.0033 0.0016 'International Tables Vol C Tables 4.2.6.8 and 6.1.1.4'
H H 0.0000 0.0000 'International Tables Vol C Tables 4.2.6.8 and 6.1.1.4'
O O 0.0106 0.0060 'International Tables Vol C Tables 4.2.6.8 and 6.1.1.4'
P P 0.1023 0.0942 'International Tables Vol C Tables 4.2.6.8 and 6.1.1.4'
Cl Cl 0.1484 0.1585 'International Tables Vol C Tables 4.2.6.8 and 6.1.1.4'

loop_
_geom_angle_atom_site_label_1
_geom_angle_atom_site_label_2
_geom_angle_atom_site_label_3
_geom_angle
O1 P1 C14 85.8(2)
O1 P1 C3 85.7(2)
C14 P1 C3 116.5(2)
O1 P1 C26 86.8(2)
C14 P1 C26 116.0(3)
C3 P1 C26 126.1(2)
O1 P1 C20 177.0(2)
C14 P1 C20 96.7(2)
C3 P1 C20 94.5(2)
C26 P1 C20 90.7(2)
C1 O1 P1 118.6(3)
O1 C1 C8 113.5(5)
O1 C1 C2 107.1(4)
C8 C1 C2 110.7(4)
O1 C1 H1 108.5
C8 C1 H1 108.5
C2 C1 H1 108.5
C7 C2 C3 120.3(5)
C7 C2 C1 125.8(5)
C3 C2 C1 113.8(5)
C2 C3 C4 119.6(5)
C2 C3 P1 113.9(4)
C4 C3 P1 126.5(4)
C5 C4 C3 119.1(5)
C5 C4 H4 120.5
C3 C4 H4 120.5
C6 C5 C4 121.3(5)
C6 C5 H5 119.3
C4 C5 H5 119.3
C5 C6 C7 119.6(5)
C5 C6 H6 120.2
C7 C6 H6 120.2
C6 C7 C2 120.1(5)
C6 C7 H7 120.0
C2 C7 H7 120.0
C9 C8 C13 118.7(5)
C9 C8 C1 120.5(5)
C13 C8 C1 120.5(5)
C10 C9 C8 121.2(5)
C10 C9 H9 119.4
C8 C9 H9 119.4
C11 C10 C9 119.2(5)
C11 C10 H10 120.4
C9 C10 H10 120.4
C10 C11 C12 121.3(5)
C10 C11 Cl1 119.2(5)
C12 C11 Cl1 119.6(5)
C11 C12 C13 119.2(5)
C11 C12 H12 120.4
C13 C12 H12 120.4
C12 C13 C8 120.4(5)
C12 C13 H13 119.8
C8 C13 H13 119.8
C15 C14 C19 118.5(5)
C15 C14 P1 119.6(4)
C19 C14 P1 121.7(4)
C16 C15 C14 120.7(5)
C16 C15 H15 119.7
C14 C15 H15 119.7
C17 C16 C15 119.8(6)
C17 C16 H16 120.1
C15 C16 H16 120.1
C18 C17 C16 120.2(6)
C18 C17 H17 119.9
C16 C17 H17 119.9
C17 C18 C19 120.4(6)
C17 C18 H18 119.8
C19 C18 H18 119.8
C18 C19 C14 120.4(6)
C18 C19 H19 119.8
C14 C19 H19 119.8
C21 C20 C25 116.9(5)
C21 C20 P1 125.1(4)
C25 C20 P1 118.0(4)
C20 C21 C22 122.1(5)
C20 C21 H21 119.0
C22 C21 H21 119.0
C23 C22 C21 120.2(5)
C23 C22 H22 119.9
C21 C22 H22 119.9
C24 C23 C22 118.8(5)
C24 C23 H23 120.6
C22 C23 H23 120.6
C23 C24 C25 120.6(6)
C23 C24 H24 119.7
C25 C24 H24 119.7
C24 C25 C20 121.5(5)
C24 C25 H25 119.2
C20 C25 H25 119.2
C27 C26 C31 118.9(5)
C27 C26 P1 119.7(4)
C31 C26 P1 121.3(4)
C26 C27 C28 120.6(6)
C26 C27 H27 119.7
C28 C27 H27 119.7
C29 C28 C27 120.1(6)
C29 C28 H28 119.9
C27 C28 H28 119.9
C28 C29 C30 120.3(5)
C28 C29 H29 119.9
C30 C29 H29 119.9
C29 C30 C31 119.8(6)
C29 C30 H30 120.1
C31 C30 H30 120.1
C30 C31 C26 120.1(6)
C30 C31 H31 119.9
C26 C31 H31 119.9
O1' P1' C14' 91.1(2)
O1' P1' C20' 83.5(2)
C14' P1' C20' 115.0(3)
O1' P1' C3' 85.6(2)
C14' P1' C3' 110.1(2)
C20' P1' C3' 133.7(2)
O1' P1' C26' 169.9(2)
C14' P1' C26' 98.5(2)
C20' P1' C26' 89.5(2)
C3' P1' C26' 93.9(2)
C1' O1' P1' 117.9(3)
O1' C1' C2' 106.5(4)
O1' C1' C8' 111.8(5)
C2' C1' C8' 114.0(4)
O1' C1' H1' 108.1
C2' C1' H1' 108.1
C8' C1' H1' 108.1
C3' C2' C7' 121.1(5)
C3' C2' C1' 113.9(5)
C7' C2' C1' 124.9(5)
C2' C3' C4' 119.3(5)
C2' C3' P1' 113.1(4)
C4' C3' P1' 127.2(4)
C3' C4' C5' 119.2(5)
C3' C4' H4' 120.4
C5' C4' H4' 120.4
C6' C5' C4' 120.5(5)
C6' C5' H5' 119.7
C4' C5' H5' 119.7
C5' C6' C7' 120.7(5)
C5' C6' H6' 119.6
C7' C6' H6' 119.6
C6' C7' C2' 119.2(5)
C6' C7' H7' 120.4
C2' C7' H7' 120.4
C13' C8' C9' 118.7(5)
C13' C8' C1' 118.7(5)
C9' C8' C1' 122.5(5)
C10' C9' C8' 121.1(5)
C10' C9' H9' 119.5
C8' C9' H9' 119.5
C11' C10' C9' 118.5(5)
C11' C10' H10' 120.8
C9' C10' H10' 120.8
C12' C11' C10' 122.0(5)
C12' C11' Cl1' 119.3(4)
C10' C11' Cl1' 118.7(4)
C11' C12' C13' 119.0(5)
C11' C12' H12' 120.5
C13' C12' H12' 120.5
C8' C13' C12' 120.7(5)
C8' C13' H13' 119.6
C12' C13' H13' 119.6
C15' C14' C19' 118.3(5)
C15' C14' P1' 120.7(4)
C19' C14' P1' 120.6(4)
C14' C15' C16' 120.2(5)
C14' C15' H15' 119.9
C16' C15' H15' 119.9
C17' C16' C15' 120.6(5)
C17' C16' H16' 119.7
C15' C16' H16' 119.7
C18' C17' C16' 118.9(5)
C18' C17' H17' 120.6
C16' C17' H17' 120.6
C19' C18' C17' 120.7(6)
C19' C18' H18' 119.6
C17' C18' H18' 119.6
C18' C19' C14' 121.3(5)
C18' C19' H19' 119.4
C14' C19' H19' 119.4
C25' C20' C21' 118.4(5)
C25' C20' P1' 122.2(4)
C21' C20' P1' 119.4(4)
C22' C21' C20' 120.9(5)
C22' C21' H21' 119.5
C20' C21' H21' 119.5
C23' C22' C21' 120.1(6)
C23' C22' H22' 119.9
C21' C22' H22' 119.9
C22' C23' C24' 119.6(6)
C22' C23' H23' 120.2
C24' C23' H23' 120.2
C23' C24' C25' 120.1(6)
C23' C24' H24' 119.9
C25' C24' H24' 119.9
C20' C25' C24' 120.7(6)
C20' C25' H25' 119.7
C24' C25' H25' 119.7
C27' C26' C31' 117.3(5)
C27' C26' P1' 126.7(4)
C31' C26' P1' 115.9(4)
C26' C27' C28' 121.2(5)
C26' C27' H27' 119.4
C28' C27' H27' 119.4
C29' C28' C27' 120.9(5)
C29' C28' H28' 119.5
C27' C28' H28' 119.5
C28' C29' C30' 118.7(5)
C28' C29' H29' 120.6
C30' C29' H29' 120.6
C31' C30' C29' 120.4(6)
C31' C30' H30' 119.8
C29' C30' H30' 119.8
C30' C31' C26' 121.4(5)
C30' C31' H31' 119.3
C26' C31' H31' 119.3

loop_
_geom_bond_atom_site_label_1
_geom_bond_atom_site_label_2
_geom_bond_distance
Cl1 C11 1.758(6)
P1 O1 1.817(4)
P1 C14 1.824(6)
P1 C3 1.848(5)
P1 C26 1.852(5)
P1 C20 1.920(5)
O1 C1 1.394(6)
C1 C8 1.507(8)
C1 C2 1.516(8)
C1 H1 1.0000
C2 C7 1.384(8)
C2 C3 1.392(7)
C3 C4 1.396(7)
C4 C5 1.385(8)
C4 H4 0.9500
C5 C6 1.377(8)
C5 H5 0.9500
C6 C7 1.381(8)
C6 H6 0.9500
C7 H7 0.9500
C8 C9 1.382(8)
C8 C13 1.394(8)
C9 C10 1.375(8)
C9 H9 0.9500
C10 C11 1.372(8)
C10 H10 0.9500
C11 C12 1.377(8)
C12 C13 1.380(8)
C12 H12 0.9500
C13 H13 0.9500
C14 C15 1.392(7)
C14 C19 1.397(8)
C15 C16 1.383(8)
C15 H15 0.9500
C16 C17 1.382(8)
C16 H16 0.9500
C17 C18 1.372(9)
C17 H17 0.9500
C18 C19 1.379(9)
C18 H18 0.9500
C19 H19 0.9500
C20 C21 1.370(7)
C20 C25 1.407(8)
C21 C22 1.393(8)
C21 H21 0.9500
C22 C23 1.385(8)
C22 H22 0.9500
C23 C24 1.377(8)
C23 H23 0.9500
C24 C25 1.381(7)
C24 H24 0.9500
C25 H25 0.9500
C26 C27 1.380(8)
C26 C31 1.392(8)
C27 C28 1.383(8)
C27 H27 0.9500
C28 C29 1.366(9)
C28 H28 0.9500
C29 C30 1.379(9)
C29 H29 0.9500
C30 C31 1.388(8)
C30 H30 0.9500
C31 H31 0.9500
Cl1' C11' 1.760(6)
P1' O1' 1.788(4)
P1' C14' 1.827(6)
P1' C20' 1.849(5)
P1' C3' 1.861(6)
P1' C26' 1.922(5)
O1' C1' 1.402(6)
C1' C2' 1.516(8)
C1' C8' 1.519(7)
C1' H1' 1.0000
C2' C3' 1.378(7)
C2' C7' 1.396(8)
C3' C4' 1.394(8)
C4' C5' 1.401(8)
C4' H4' 0.9500
C5' C6' 1.370(8)
C5' H5' 0.9500
C6' C7' 1.370(8)
C6' H6' 0.9500
C7' H7' 0.9500
C8' C13' 1.380(7)
C8' C9' 1.397(7)
C9' C10' 1.381(8)
C9' H9' 0.9500
C10' C11' 1.376(8)
C10' H10' 0.9500
C11' C12' 1.371(8)
C12' C13' 1.390(8)
C12' H12' 0.9500
C13' H13' 0.9500
C14' C15' 1.387(7)
C14' C19' 1.394(8)
C15' C16' 1.390(8)
C15' H15' 0.9500
C16' C17' 1.387(8)
C16' H16' 0.9500
C17' C18' 1.381(8)
C17' H17' 0.9500
C18' C19' 1.365(8)
C18' H18' 0.9500
C19' H19' 0.9500
C20' C25' 1.382(8)
C20' C21' 1.388(8)
C21' C22' 1.377(8)
C21' H21' 0.9500
C22' C23' 1.376(9)
C22' H22' 0.9500
C23' C24' 1.379(9)
C23' H23' 0.9500
C24' C25' 1.383(8)
C24' H24' 0.9500
C25' H25' 0.9500
C26' C27' 1.375(7)
C26' C31' 1.407(8)
C27' C28' 1.394(8)
C27' H27' 0.9500
C28' C29' 1.373(8)
C28' H28' 0.9500
C29' C30' 1.386(8)
C29' H29' 0.9500
C30' C31' 1.378(8)
C30' H30' 0.9500
C31' H31' 0.9500

loop_
_geom_torsion_atom_site_label_1
_geom_torsion_atom_site_label_2
_geom_torsion_atom_site_label_3
_geom_torsion_atom_site_label_4
_geom_torsion
C14 P1 O1 C1 126.6(4)
C3 P1 O1 C1 9.6(4)
C26 P1 O1 C1 -117.1(4)
C20 P1 O1 C1 -84(4)
P1 O1 C1 C8 -132.8(4)
P1 O1 C1 C2 -10.3(5)
O1 C1 C2 C7 -172.3(5)
C8 C1 C2 C7 -48.1(7)
O1 C1 C2 C3 5.2(6)
C8 C1 C2 C3 129.4(5)
C7 C2 C3 C4 0.1(7)
C1 C2 C3 C4 -177.6(5)
C7 C2 C3 P1 179.2(4)
C1 C2 C3 P1 1.5(6)
O1 P1 C3 C2 -5.7(4)
C14 P1 C3 C2 -88.9(4)
C26 P1 C3 C2 77.1(4)
C20 P1 C3 C2 171.3(4)
O1 P1 C3 C4 173.3(5)
C14 P1 C3 C4 90.1(5)
C26 P1 C3 C4 -103.9(5)
C20 P1 C3 C4 -9.7(5)
C2 C3 C4 C5 -0.2(7)
P1 C3 C4 C5 -179.2(4)
C3 C4 C5 C6 0.4(8)
C4 C5 C6 C7 -0.5(8)
C5 C6 C7 C2 0.3(8)
C3 C2 C7 C6 -0.1(8)
C1 C2 C7 C6 177.3(5)
O1 C1 C8 C9 -146.3(5)
C2 C1 C8 C9 93.2(6)
O1 C1 C8 C13 39.8(7)
C2 C1 C8 C13 -80.6(6)
C13 C8 C9 C10 0.7(8)
C1 C8 C9 C10 -173.3(5)
C8 C9 C10 C11 1.2(8)
C9 C10 C11 C12 -3.0(9)
C9 C10 C11 Cl1 178.4(4)
C10 C11 C12 C13 2.7(9)
Cl1 C11 C12 C13 -178.7(5)
C11 C12 C13 C8 -0.8(9)
C9 C8 C13 C12 -0.9(9)
C1 C8 C13 C12 173.1(5)
O1 P1 C14 C15 -98.1(4)
C3 P1 C14 C15 -15.0(5)
C26 P1 C14 C15 177.5(4)
C20 P1 C14 C15 83.5(5)
O1 P1 C14 C19 77.5(5)
C3 P1 C14 C19 160.5(4)
C26 P1 C14 C19 -6.9(6)
C20 P1 C14 C19 -101.0(5)
C19 C14 C15 C16 0.4(8)
P1 C14 C15 C16 176.1(4)
C14 C15 C16 C17 -0.2(9)
C15 C16 C17 C18 0.2(9)
C16 C17 C18 C19 -0.5(10)
C17 C18 C19 C14 0.7(10)
C15 C14 C19 C18 -0.7(9)
P1 C14 C19 C18 -176.3(5)
O1 P1 C20 C21 -156(4)
C14 P1 C20 C21 -7.0(5)
C3 P1 C20 C21 110.4(5)
C26 P1 C20 C21 -123.2(5)
O1 P1 C20 C25 28(4)
C14 P1 C20 C25 176.5(4)
C3 P1 C20 C25 -66.1(4)
C26 P1 C20 C25 60.2(4)
C25 C20 C21 C22 -0.5(8)
P1 C20 C21 C22 -177.0(4)
C20 C21 C22 C23 1.7(9)
C21 C22 C23 C24 -1.9(9)
C22 C23 C24 C25 0.9(9)
C23 C24 C25 C20 0.3(9)
C21 C20 C25 C24 -0.6(8)
P1 C20 C25 C24 176.2(4)
O1 P1 C26 C27 -128.7(5)
C14 P1 C26 C27 -44.9(5)
C3 P1 C26 C27 149.1(4)
C20 P1 C26 C27 52.9(5)
O1 P1 C26 C31 49.5(5)
C14 P1 C26 C31 133.3(5)
C3 P1 C26 C31 -32.8(6)
C20 P1 C26 C31 -128.9(5)
C31 C26 C27 C28 -3.1(8)
P1 C26 C27 C28 175.1(4)
C26 C27 C28 C29 2.6(9)
C27 C28 C29 C30 0.4(9)
C28 C29 C30 C31 -2.9(9)
C29 C30 C31 C26 2.4(9)
C27 C26 C31 C30 0.6(8)
P1 C26 C31 C30 -177.6(4)
C14' P1' O1' C1' -93.1(4)
C20' P1' O1' C1' 151.8(4)
C3' P1' O1' C1' 16.9(4)
C26' P1' O1' C1' 105.0(13)
P1' O1' C1' C2' -17.9(5)
P1' O1' C1' C8' 107.1(4)
O1' C1' C2' C3' 8.7(6)
C8' C1' C2' C3' -115.1(5)
O1' C1' C2' C7' -175.5(5)
C8' C1' C2' C7' 60.8(7)
C7' C2' C3' C4' -0.7(8)
C1' C2' C3' C4' 175.4(5)
C7' C2' C3' P1' -172.9(4)
C1' C2' C3' P1' 3.1(6)
O1' P1' C3' C2' -10.6(4)
C14' P1' C3' C2' 79.0(4)
C20' P1' C3' C2' -87.3(5)
C26' P1' C3' C2' 179.6(4)
O1' P1' C3' C4' 177.9(5)
C14' P1' C3' C4' -92.5(5)
C20' P1' C3' C4' 101.2(5)
C26' P1' C3' C4' 8.1(5)
C2' C3' C4' C5' 1.3(8)
P1' C3' C4' C5' 172.3(4)
C3' C4' C5' C6' -1.0(8)
C4' C5' C6' C7' 0.1(9)
C5' C6' C7' C2' 0.5(8)
C3' C2' C7' C6' -0.2(8)
C1' C2' C7' C6' -175.8(5)
O1' C1' C8' C13' 79.4(6)
C2' C1' C8' C13' -159.7(5)
O1' C1' C8' C9' -98.7(6)
C2' C1' C8' C9' 22.2(7)
C13' C8' C9' C10' -1.3(8)
C1' C8' C9' C10' 176.8(5)
C8' C9' C10' C11' 1.3(9)
C9' C10' C11' C12' -0.8(9)
C9' C10' C11' Cl1' 179.0(5)
C10' C11' C12' C13' 0.3(9)
Cl1' C11' C12' C13' -179.6(5)
C9' C8' C13' C12' 0.8(8)
C1' C8' C13' C12' -177.4(5)
C11' C12' C13' C8' -0.3(9)
O1' P1' C14' C15' 116.9(4)
C20' P1' C14' C15' -159.8(4)
C3' P1' C14' C15' 31.1(5)
C26' P1' C14' C15' -66.3(5)
O1' P1' C14' C19' -56.0(4)
C20' P1' C14' C19' 27.4(5)
C3' P1' C14' C19' -141.8(4)
C26' P1' C14' C19' 120.9(4)
C19' C14' C15' C16' -0.2(8)
P1' C14' C15' C16' -173.1(4)
C14' C15' C16' C17' 1.3(8)
C15' C16' C17' C18' -1.4(8)
C16' C17' C18' C19' 0.5(8)
C17' C18' C19' C14' 0.6(8)
C15' C14' C19' C18' -0.8(8)
P1' C14' C19' C18' 172.2(4)
O1' P1' C20' C25' -53.0(5)
C14' P1' C20' C25' -141.2(5)
C3' P1' C20' C25' 24.6(6)
C26' P1' C20' C25' 119.6(5)
O1' P1' C20' C21' 128.1(4)
C14' P1' C20' C21' 39.9(5)
C3' P1' C20' C21' -154.3(4)
C26' P1' C20' C21' -59.3(5)
C25' C20' C21' C22' 1.3(8)
P1' C20' C21' C22' -179.7(4)
C20' C21' C22' C23' -3.3(9)
C21' C22' C23' C24' 2.3(9)
C22' C23' C24' C25' 0.6(10)
C21' C20' C25' C24' 1.7(9)
P1' C20' C25' C24' -177.3(5)
C23' C24' C25' C20' -2.6(10)
O1' P1' C26' C27' 161.6(10)
C14' P1' C26' C27' -0.2(6)
C20' P1' C26' C27' 115.1(5)
C3' P1' C26' C27' -111.2(5)
O1' P1' C26' C31' -16.9(15)
C14' P1' C26' C31' -178.6(4)
C20' P1' C26' C31' -63.3(4)
C3' P1' C26' C31' 70.4(4)
C31' C26' C27' C28' -1.2(8)
P1' C26' C27' C28' -179.6(4)
C26' C27' C28' C29' 0.6(9)
C27' C28' C29' C30' -0.7(9)
C28' C29' C30' C31' 1.4(9)
C29' C30' C31' C26' -2.0(9)
C27' C26' C31' C30' 1.9(8)
P1' C26' C31' C30' -179.5(4)
